data_7126447
loop_
_publ_author_name
'Wang, Jian-Xin'
'Yu, Yi-Shuai'
'Niu, Li-Ya'
'Zou, Bo'
'Wang, Kai'
'Yang, Qing-Zheng'

_publ_section_title
;
 A difluoroboron \b-diketonate based thermometer with
 temperature-dependent emission wavelength.
;
_journal_issue 46
_journal_name_full 'Chemical communications (Cambridge, England)'
_journal_page_first 6269
_journal_page_last 6272
_journal_paper_doi 10.1039/d0cc01505a
_journal_volume 56
_journal_year 2020
_chemical_formula_moiety 'C20 H21 B F2 O3'
_chemical_formula_sum 'C20 H21 B F2 O3'
_chemical_formula_weight 358.18
_space_group_crystal_system orthorhombic
_space_group_IT_number 61
_space_group_name_Hall '-P 2ac 2ab'
_space_group_name_H-M_alt 'P b c a'
_atom_sites_solution_hydrogens geom
_atom_sites_solution_primary direct
_audit_creation_date 2019-10-18
_audit_creation_method
;
Olex2 1.2
(compiled 2018.05.29 svn.r3508 for OlexSys, GUI svn.r5506)
;
_audit_update_record
;
2020-01-13 deposited with the CCDC.	2020-04-22 downloaded from the CCDC.
;
_cell_angle_alpha 90
_cell_angle_beta 90
_cell_angle_gamma 90
_cell_formula_units_Z 8
_cell_length_a 7.1750(2)
_cell_length_b 10.0917(3)
_cell_length_c 49.0041(13)
_cell_measurement_reflns_used 16137
_cell_measurement_temperature 200.03(16)
_cell_measurement_theta_max 30.3680
_cell_measurement_theta_min 2.4740
_cell_volume 3548.29(17)
_computing_cell_refinement 'CrysAlisPro 1.171.39.29a (Rigaku OD, 2015)'
_computing_data_collection 'CrysAlisPro 1.171.39.29a (Rigaku OD, 2015)'
_computing_data_reduction 'CrysAlisPro 1.171.39.29a (Rigaku OD, 2015)'
_computing_molecular_graphics 'Olex2 (Dolomanov et al., 2009)'
_computing_publication_material 'Olex2 (Dolomanov et al., 2009)'
_computing_structure_refinement 'ShelXL (Sheldrick, 2015)'
_computing_structure_solution 'ShelXS (Sheldrick, 2008)'
_diffrn_ambient_environment N~2~
_diffrn_ambient_temperature 200.03(16)
_diffrn_detector 'CCD plate'
_diffrn_detector_type HyPix
_diffrn_measured_fraction_theta_full 0.999
_diffrn_measured_fraction_theta_max 0.915
_diffrn_measurement_details
;
List of Runs (angles in degrees, time in seconds):

  # Type    Start    End  Width  t~exp~   \w     \q     \k     \f   Frames
#--------------------------------------------------------------------------
  1  \w     15.00  89.86   0.38    0.77    --   17.58  77.00 -30.00  197
  2  \w     -5.00  95.32   0.38    0.77    --   17.58  77.00  90.00  264
  3  \w     -8.00  82.06   0.38    0.77    --   17.58  77.00-120.00  237
  4  \w    -17.00  87.12   0.38    0.77    --   17.58  77.00  30.00  274
  5  \w    -52.00  20.20   0.38    0.77    --  -18.36  77.00-120.00  190
  6  \w    -37.00  55.72   0.38    0.77    --  -18.36  77.00 120.00  244
;
_diffrn_measurement_device 'four-circle diffractometer'
_diffrn_measurement_device_type 'XtaLAB Synergy R, DW system, HyPix'
_diffrn_measurement_method '\w scans'
_diffrn_orient_matrix_type 'CrysAlisPro convention (1999,Acta A55,543-557)'
_diffrn_orient_matrix_UB_11 -0.0773799000
_diffrn_orient_matrix_UB_12 0.0009682000
_diffrn_orient_matrix_UB_13 -0.0089985000
_diffrn_orient_matrix_UB_21 0.0604037000
_diffrn_orient_matrix_UB_22 -0.0120553000
_diffrn_orient_matrix_UB_23 -0.0111878000
_diffrn_orient_matrix_UB_31 -0.0116405000
_diffrn_orient_matrix_UB_32 -0.0692497000
_diffrn_orient_matrix_UB_33 0.0018202000
_diffrn_radiation_monochromator mirror
_diffrn_radiation_probe x-ray
_diffrn_radiation_type MoK\a
_diffrn_radiation_wavelength 0.71073
_diffrn_reflns_av_R_equivalents 0.0655
_diffrn_reflns_av_unetI/netI 0.0364
_diffrn_reflns_Laue_measured_fraction_full 0.999
_diffrn_reflns_Laue_measured_fraction_max 0.915
_diffrn_reflns_limit_h_max 10
_diffrn_reflns_limit_h_min -9
_diffrn_reflns_limit_k_max 14
_diffrn_reflns_limit_k_min -13
_diffrn_reflns_limit_l_max 68
_diffrn_reflns_limit_l_min -69
_diffrn_reflns_number 40487
_diffrn_reflns_point_group_measured_fraction_full 0.999
_diffrn_reflns_point_group_measured_fraction_max 0.915
_diffrn_reflns_theta_full 25.242
_diffrn_reflns_theta_max 30.717
_diffrn_reflns_theta_min 2.494
_diffrn_source 'fine-focus sealed X-ray tube'
_diffrn_source_type 'Enhance (Mo) X-ray Source'
_exptl_absorpt_coefficient_mu 0.102
_exptl_absorpt_correction_T_max 1.00000
_exptl_absorpt_correction_T_min 0.63596
_exptl_absorpt_correction_type multi-scan
_exptl_absorpt_process_details
;
CrysAlisPro 1.171.39.29a (Rigaku Oxford Diffraction, 2015)
Empirical absorption correction using spherical harmonics,
 implemented in SCALE3 ABSPACK scaling algorithm.
;
_exptl_crystal_colour yellow
_exptl_crystal_density_diffrn 1.341
_exptl_crystal_description block
_exptl_crystal_F_000 1504
_exptl_crystal_size_max 0.55
_exptl_crystal_size_mid 0.21
_exptl_crystal_size_min 0.12
_refine_diff_density_max 0.345
_refine_diff_density_min -0.323
_refine_diff_density_rms 0.066
_refine_ls_extinction_method none
_refine_ls_goodness_of_fit_ref 1.095
_refine_ls_hydrogen_treatment constr
_refine_ls_matrix_type full
_refine_ls_number_parameters 239
_refine_ls_number_reflns 5061
_refine_ls_number_restraints 0
_refine_ls_restrained_S_all 1.095
_refine_ls_R_factor_all 0.0933
_refine_ls_R_factor_gt 0.0729
_refine_ls_shift/su_max 0.001
_refine_ls_shift/su_mean 0.000
_refine_ls_structure_factor_coef Fsqd
_refine_ls_weighting_details 'w=1/[\s^2^(Fo^2^)+(0.0848P)^2^+3.4158P] where P=(Fo^2^+2Fc^2^)/3'
_refine_ls_weighting_scheme calc
_refine_ls_wR_factor_gt 0.1964
_refine_ls_wR_factor_ref 0.2066
_reflns_Friedel_coverage 0.000
_reflns_number_gt 3793
_reflns_number_total 5061
_reflns_threshold_expression 'I > 2\s(I)'
_cod_data_source_file d0cc01505a2.cif
_cod_data_source_block 200k_CCDC2
_cod_depositor_comments 'Adding full bibliography for 7126433--7126447.cif.'
_cod_database_code 7126447
_shelx_shelxl_version_number 2018/3
_shelx_space_group_comment
;
The symmetry employed for this shelxl refinement is uniquely defined
by the following loop, which should always be used as a source of
symmetry information in preference to the above space-group names.
They are only intended as comments.
;
_shelx_estimated_absorpt_t_max 0.988
_shelx_estimated_absorpt_t_min 0.946
_reflns_odcompleteness_completeness 99.83
_reflns_odcompleteness_iscentric 1
_reflns_odcompleteness_theta 27.42
_olex2_refinement_description
;
1. Fixed Uiso
 At 1.2 times of:
  All C(H) groups
 At 1.5 times of:
  All C(H,H,H) groups
2.a Aromatic/amide H refined with riding coordinates:
 C3(H3), C4(H4), C5(H5), C7(H7), C9(H9), C12(H12), C13(H13), C15(H15), C16(H16)
2.b Idealised Me refined as rotating group:
 C1(H1A,H1B,H1C), C18(H18A,H18B,H18C), C19(H19A,H19B,H19C), C20(H20A,H20B,H20C)
;
_olex2_submission_special_instructions 'No special instructions were received'
_oxdiff_exptl_absorpt_empirical_details
;
Empirical correction (ABSPACK) includes:
- Absorption correction using spherical harmonics
- Frame scaling
;
_oxdiff_exptl_absorpt_empirical_full_max 1.871
_oxdiff_exptl_absorpt_empirical_full_min 0.598

loop_
_space_group_symop_operation_xyz
'x, y, z'
'-x+1/2, -y, z+1/2'
'x+1/2, -y+1/2, -z'
'-x, y+1/2, -z+1/2'
'-x, -y, -z'
'x-1/2, y, -z-1/2'
'-x-1/2, y-1/2, z'
'x, -y-1/2, z-1/2'

loop_
_atom_site_label
_atom_site_type_symbol
_atom_site_fract_x
_atom_site_fract_y
_atom_site_fract_z
_atom_site_U_iso_or_equiv
_atom_site_adp_type
_atom_site_occupancy
_atom_site_site_symmetry_order
_atom_site_calc_flag
_atom_site_refinement_flags_posn
_atom_site_refinement_flags_adp
_atom_site_refinement_flags_occupancy
_atom_site_disorder_assembly
_atom_site_disorder_group
F1 F 0.2005(2) 0.62721(16) 0.59124(3) 0.0442(4) Uani 1 1 d . . . . .
F2 F 0.2218(2) 0.77863(16) 0.62455(3) 0.0458(4) Uani 1 1 d . . . . .
O1 O 0.43447(19) 0.78511(16) 0.58883(3) 0.0341(4) Uani 1 1 d . . . . .
O2 O 0.43749(19) 0.60869(16) 0.62329(3) 0.0330(4) Uani 1 1 d . . . . .
O3 O 0.5934(2) 1.13932(18) 0.52038(3) 0.0409(4) Uani 1 1 d . . . . .
C1 C 0.3941(3) 1.1421(3) 0.52213(5) 0.0421(6) Uani 1 1 d . . . . .
H1A H 0.345060 1.207979 0.509312 0.063 Uiso 1 1 calc GR . . . .
H1B H 0.356741 1.165724 0.540742 0.063 Uiso 1 1 calc GR . . . .
H1C H 0.344184 1.054510 0.517535 0.063 Uiso 1 1 calc GR . . . .
C2 C 0.6852(3) 1.0536(2) 0.53715(4) 0.0295(4) Uani 1 1 d . . . . .
C3 C 0.8789(3) 1.0573(2) 0.53574(5) 0.0370(5) Uani 1 1 d . . . . .
H3 H 0.938332 1.116664 0.523470 0.044 Uiso 1 1 calc R . . . .
C4 C 0.9844(3) 0.9759(3) 0.55190(5) 0.0412(6) Uani 1 1 d . . . . .
H4 H 1.116490 0.980965 0.551034 0.049 Uiso 1 1 calc R . . . .
C5 C 0.9009(3) 0.8862(2) 0.56953(5) 0.0335(5) Uani 1 1 d . . . . .
H5 H 0.975093 0.829767 0.580613 0.040 Uiso 1 1 calc R . . . .
C6 C 0.7073(3) 0.8796(2) 0.57080(4) 0.0243(4) Uani 1 1 d . . . . .
C7 C 0.5988(3) 0.9638(2) 0.55461(4) 0.0262(4) Uani 1 1 d . . . . .
H7 H 0.466666 0.959717 0.555530 0.031 Uiso 1 1 calc R . . . .
C8 C 0.6156(3) 0.78560(19) 0.58938(4) 0.0233(4) Uani 1 1 d . . . . .
C9 C 0.7131(3) 0.7007(2) 0.60645(4) 0.0274(4) Uani 1 1 d . . . . .
H9 H 0.845478 0.702538 0.606632 0.033 Uiso 1 1 calc R . . . .
C10 C 0.6187(3) 0.61348(19) 0.62318(4) 0.0228(4) Uani 1 1 d . . . . .
C11 C 0.7121(2) 0.52234(19) 0.64206(4) 0.0230(4) Uani 1 1 d . . . . .
C12 C 0.6093(3) 0.4283(2) 0.65640(4) 0.0267(4) Uani 1 1 d . . . . .
H12 H 0.479610 0.419117 0.652950 0.032 Uiso 1 1 calc R . . . .
C13 C 0.6950(3) 0.3477(2) 0.67578(4) 0.0277(4) Uani 1 1 d . . . . .
H13 H 0.623114 0.282844 0.685109 0.033 Uiso 1 1 calc R . . . .
C14 C 0.8837(3) 0.3603(2) 0.68172(4) 0.0262(4) Uani 1 1 d . . . . .
C15 C 0.9864(3) 0.4520(2) 0.66654(5) 0.0324(5) Uani 1 1 d . . . . .
H15 H 1.116643 0.459687 0.669673 0.039 Uiso 1 1 calc R . . . .
C16 C 0.9034(3) 0.5320(2) 0.64704(4) 0.0314(5) Uani 1 1 d . . . . .
H16 H 0.976725 0.593544 0.637042 0.038 Uiso 1 1 calc R . . . .
C17 C 0.9781(3) 0.2848(2) 0.70508(4) 0.0319(5) Uani 1 1 d . . . . .
C18 C 0.8558(4) 0.1737(2) 0.71623(5) 0.0404(6) Uani 1 1 d . . . . .
H18A H 0.741944 0.211561 0.724050 0.061 Uiso 1 1 calc GR . . . .
H18B H 0.923988 0.125281 0.730401 0.061 Uiso 1 1 calc GR . . . .
H18C H 0.822927 0.112890 0.701400 0.061 Uiso 1 1 calc GR . . . .
C19 C 1.0124(4) 0.3851(3) 0.72827(5) 0.0491(7) Uani 1 1 d . . . . .
H19A H 1.096834 0.454784 0.721865 0.074 Uiso 1 1 calc GR . . . .
H19B H 1.068442 0.339501 0.743901 0.074 Uiso 1 1 calc GR . . . .
H19C H 0.893532 0.424785 0.733793 0.074 Uiso 1 1 calc GR . . . .
C20 C 1.1621(4) 0.2238(3) 0.69555(6) 0.0561(8) Uani 1 1 d . . . . .
H20A H 1.138643 0.164612 0.680077 0.084 Uiso 1 1 calc GR . . . .
H20B H 1.217921 0.173285 0.710549 0.084 Uiso 1 1 calc GR . . . .
H20C H 1.247623 0.294435 0.689931 0.084 Uiso 1 1 calc GR . . . .
B1 B 0.3201(3) 0.6998(2) 0.60702(5) 0.0280(5) Uani 1 1 d . . . . .

loop_
_atom_site_aniso_label
_atom_site_aniso_U_11
_atom_site_aniso_U_22
_atom_site_aniso_U_33
_atom_site_aniso_U_23
_atom_site_aniso_U_13
_atom_site_aniso_U_12
F1 0.0375(8) 0.0476(9) 0.0476(8) 0.0115(7) -0.0131(6) -0.0114(6)
F2 0.0453(8) 0.0421(8) 0.0500(8) 0.0077(6) 0.0143(6) 0.0139(7)
O1 0.0176(6) 0.0387(9) 0.0460(9) 0.0188(7) 0.0014(6) 0.0032(6)
O2 0.0175(7) 0.0371(9) 0.0445(9) 0.0169(7) -0.0008(6) 0.0008(6)
O3 0.0326(8) 0.0455(10) 0.0446(9) 0.0230(8) 0.0018(7) 0.0014(8)
C1 0.0332(12) 0.0482(15) 0.0448(13) 0.0201(11) -0.0029(10) 0.0028(11)
C2 0.0292(10) 0.0293(10) 0.0300(9) 0.0081(8) 0.0000(8) 0.0000(8)
C3 0.0292(11) 0.0386(12) 0.0433(12) 0.0144(10) 0.0060(9) -0.0053(9)
C4 0.0217(10) 0.0473(14) 0.0546(14) 0.0152(11) 0.0030(9) -0.0050(10)
C5 0.0235(10) 0.0317(11) 0.0452(12) 0.0111(9) -0.0008(8) 0.0009(8)
C6 0.0229(9) 0.0220(9) 0.0280(9) 0.0024(7) 0.0016(7) -0.0013(7)
C7 0.0222(9) 0.0272(10) 0.0291(9) 0.0052(8) 0.0011(7) 0.0000(8)
C8 0.0203(8) 0.0215(9) 0.0280(9) 0.0023(7) 0.0003(7) 0.0000(7)
C9 0.0185(8) 0.0289(10) 0.0349(10) 0.0082(8) -0.0013(7) -0.0007(8)
C10 0.0179(8) 0.0226(9) 0.0279(9) -0.0002(7) -0.0014(7) 0.0008(7)
C11 0.0191(9) 0.0219(9) 0.0279(9) 0.0024(7) -0.0017(7) 0.0007(7)
C12 0.0199(8) 0.0263(10) 0.0341(10) 0.0038(8) -0.0030(7) -0.0026(8)
C13 0.0265(10) 0.0217(9) 0.0348(10) 0.0047(8) 0.0000(8) -0.0025(8)
C14 0.0255(9) 0.0232(9) 0.0299(9) 0.0022(7) -0.0016(7) 0.0045(8)
C15 0.0201(9) 0.0349(12) 0.0424(11) 0.0104(9) -0.0045(8) -0.0001(8)
C16 0.0200(9) 0.0343(11) 0.0399(11) 0.0129(9) -0.0009(8) -0.0006(8)
C17 0.0336(11) 0.0290(11) 0.0331(10) 0.0064(8) -0.0049(8) 0.0070(9)
C18 0.0524(15) 0.0305(12) 0.0381(12) 0.0101(9) -0.0034(10) 0.0010(11)
C19 0.0595(17) 0.0440(15) 0.0438(13) 0.0043(11) -0.0198(12) -0.0054(13)
C20 0.0391(14) 0.067(2) 0.0624(17) 0.0259(15) 0.0031(12) 0.0260(14)
B1 0.0187(9) 0.0301(11) 0.0352(11) 0.0086(9) 0.0003(8) 0.0009(9)

loop_
_atom_type_symbol
_atom_type_description
_atom_type_scat_dispersion_real
_atom_type_scat_dispersion_imag
_atom_type_scat_source
C C 0.0033 0.0016 'International Tables Vol C Tables 4.2.6.8 and 6.1.1.4'
H H 0.0000 0.0000 'International Tables Vol C Tables 4.2.6.8 and 6.1.1.4'
B B 0.0013 0.0007 'International Tables Vol C Tables 4.2.6.8 and 6.1.1.4'
F F 0.0171 0.0103 'International Tables Vol C Tables 4.2.6.8 and 6.1.1.4'
O O 0.0106 0.0060 'International Tables Vol C Tables 4.2.6.8 and 6.1.1.4'

loop_
_geom_angle_atom_site_label_1
_geom_angle_atom_site_label_2
_geom_angle_atom_site_label_3
_geom_angle
_geom_angle_site_symmetry_1
_geom_angle_site_symmetry_3
_geom_angle_publ_flag
C8 O1 B1 122.77(16) . . ?
C10 O2 B1 122.91(16) . . ?
C2 O3 C1 117.31(17) . . ?
O3 C1 H1A 109.5 . . ?
O3 C1 H1B 109.5 . . ?
O3 C1 H1C 109.5 . . ?
H1A C1 H1B 109.5 . . ?
H1A C1 H1C 109.5 . . ?
H1B C1 H1C 109.5 . . ?
O3 C2 C3 115.84(19) . . ?
O3 C2 C7 124.65(19) . . ?
C3 C2 C7 119.49(19) . . ?
C2 C3 H3 119.8 . . ?
C4 C3 C2 120.5(2) . . ?
C4 C3 H3 119.8 . . ?
C3 C4 H4 119.6 . . ?
C3 C4 C5 120.8(2) . . ?
C5 C4 H4 119.6 . . ?
C4 C5 H5 120.3 . . ?
C4 C5 C6 119.3(2) . . ?
C6 C5 H5 120.3 . . ?
C5 C6 C7 120.06(18) . . ?
C5 C6 C8 120.31(18) . . ?
C7 C6 C8 119.63(17) . . ?
C2 C7 C6 119.76(18) . . ?
C2 C7 H7 120.1 . . ?
C6 C7 H7 120.1 . . ?
O1 C8 C6 115.89(17) . . ?
O1 C8 C9 120.97(17) . . ?
C9 C8 C6 123.14(17) . . ?
C8 C9 H9 119.8 . . ?
C10 C9 C8 120.31(17) . . ?
C10 C9 H9 119.8 . . ?
O2 C10 C9 121.10(17) . . ?
O2 C10 C11 115.50(17) . . ?
C9 C10 C11 123.39(17) . . ?
C12 C11 C10 120.24(17) . . ?
C12 C11 C16 118.68(18) . . ?
C16 C11 C10 121.01(18) . . ?
C11 C12 H12 119.7 . . ?
C11 C12 C13 120.54(18) . . ?
C13 C12 H12 119.7 . . ?
C12 C13 H13 119.4 . . ?
C14 C13 C12 121.23(19) . . ?
C14 C13 H13 119.4 . . ?
C13 C14 C15 117.56(18) . . ?
C13 C14 C17 122.76(19) . . ?
C15 C14 C17 119.57(19) . . ?
C14 C15 H15 119.1 . . ?
C16 C15 C14 121.77(19) . . ?
C16 C15 H15 119.1 . . ?
C11 C16 H16 119.9 . . ?
C15 C16 C11 120.13(19) . . ?
C15 C16 H16 119.9 . . ?
C14 C17 C19 107.15(19) . . ?
C18 C17 C14 112.24(19) . . ?
C18 C17 C19 108.1(2) . . ?
C18 C17 C20 108.1(2) . . ?
C20 C17 C14 110.71(19) . . ?
C20 C17 C19 110.6(2) . . ?
C17 C18 H18A 109.5 . . ?
C17 C18 H18B 109.5 . . ?
C17 C18 H18C 109.5 . . ?
H18A C18 H18B 109.5 . . ?
H18A C18 H18C 109.5 . . ?
H18B C18 H18C 109.5 . . ?
C17 C19 H19A 109.5 . . ?
C17 C19 H19B 109.5 . . ?
C17 C19 H19C 109.5 . . ?
H19A C19 H19B 109.5 . . ?
H19A C19 H19C 109.5 . . ?
H19B C19 H19C 109.5 . . ?
C17 C20 H20A 109.5 . . ?
C17 C20 H20B 109.5 . . ?
C17 C20 H20C 109.5 . . ?
H20A C20 H20B 109.5 . . ?
H20A C20 H20C 109.5 . . ?
H20B C20 H20C 109.5 . . ?
F1 B1 O1 108.49(18) . . ?
F1 B1 O2 109.22(19) . . ?
F2 B1 F1 110.07(18) . . ?
F2 B1 O1 108.92(19) . . ?
F2 B1 O2 108.47(18) . . ?
O2 B1 O1 111.65(16) . . ?

loop_
_geom_bond_atom_site_label_1
_geom_bond_atom_site_label_2
_geom_bond_distance
_geom_bond_site_symmetry_2
_geom_bond_publ_flag
F1 B1 1.368(3) . ?
F2 B1 1.367(3) . ?
O1 C8 1.300(2) . ?
O1 B1 1.487(3) . ?
O2 C10 1.301(2) . ?
O2 B1 1.480(3) . ?
O3 C1 1.433(3) . ?
O3 C2 1.362(2) . ?
C1 H1A 0.9800 . ?
C1 H1B 0.9800 . ?
C1 H1C 0.9800 . ?
C2 C3 1.392(3) . ?
C2 C7 1.392(3) . ?
C3 H3 0.9500 . ?
C3 C4 1.369(3) . ?
C4 H4 0.9500 . ?
C4 C5 1.388(3) . ?
C5 H5 0.9500 . ?
C5 C6 1.392(3) . ?
C6 C7 1.399(3) . ?
C6 C8 1.470(3) . ?
C7 H7 0.9500 . ?
C8 C9 1.387(3) . ?
C9 H9 0.9500 . ?
C9 C10 1.380(3) . ?
C10 C11 1.467(3) . ?
C11 C12 1.392(3) . ?
C11 C16 1.398(3) . ?
C12 H12 0.9500 . ?
C12 C13 1.394(3) . ?
C13 H13 0.9500 . ?
C13 C14 1.391(3) . ?
C14 C15 1.398(3) . ?
C14 C17 1.533(3) . ?
C15 H15 0.9500 . ?
C15 C16 1.385(3) . ?
C16 H16 0.9500 . ?
C17 C18 1.525(3) . ?
C17 C19 1.542(4) . ?
C17 C20 1.529(3) . ?
C18 H18A 0.9800 . ?
C18 H18B 0.9800 . ?
C18 H18C 0.9800 . ?
C19 H19A 0.9800 . ?
C19 H19B 0.9800 . ?
C19 H19C 0.9800 . ?
C20 H20A 0.9800 . ?
C20 H20B 0.9800 . ?
C20 H20C 0.9800 . ?

loop_
_geom_torsion_atom_site_label_1
_geom_torsion_atom_site_label_2
_geom_torsion_atom_site_label_3
_geom_torsion_atom_site_label_4
_geom_torsion
_geom_torsion_site_symmetry_1
_geom_torsion_site_symmetry_2
_geom_torsion_site_symmetry_3
_geom_torsion_site_symmetry_4
_geom_torsion_publ_flag
O1 C8 C9 C10 0.2(3) . . . . ?
O2 C10 C11 C12 7.0(3) . . . . ?
O2 C10 C11 C16 -169.9(2) . . . . ?
O3 C2 C3 C4 179.5(2) . . . . ?
O3 C2 C7 C6 179.5(2) . . . . ?
C1 O3 C2 C3 -177.5(2) . . . . ?
C1 O3 C2 C7 3.9(3) . . . . ?
C2 C3 C4 C5 1.5(4) . . . . ?
C3 C2 C7 C6 0.9(3) . . . . ?
C3 C4 C5 C6 -0.3(4) . . . . ?
C4 C5 C6 C7 -0.6(4) . . . . ?
C4 C5 C6 C8 -179.8(2) . . . . ?
C5 C6 C7 C2 0.3(3) . . . . ?
C5 C6 C8 O1 -178.9(2) . . . . ?
C5 C6 C8 C9 0.4(3) . . . . ?
C6 C8 C9 C10 -179.15(18) . . . . ?
C7 C2 C3 C4 -1.8(4) . . . . ?
C7 C6 C8 O1 1.9(3) . . . . ?
C7 C6 C8 C9 -178.7(2) . . . . ?
C8 O1 B1 F1 -126.1(2) . . . . ?
C8 O1 B1 F2 114.1(2) . . . . ?
C8 O1 B1 O2 -5.7(3) . . . . ?
C8 C6 C7 C2 179.49(19) . . . . ?
C8 C9 C10 O2 0.1(3) . . . . ?
C8 C9 C10 C11 -178.99(18) . . . . ?
C9 C10 C11 C12 -173.8(2) . . . . ?
C9 C10 C11 C16 9.3(3) . . . . ?
C10 O2 B1 F1 126.0(2) . . . . ?
C10 O2 B1 F2 -114.1(2) . . . . ?
C10 O2 B1 O1 6.0(3) . . . . ?
C10 C11 C12 C13 -175.49(19) . . . . ?
C10 C11 C16 C15 174.9(2) . . . . ?
C11 C12 C13 C14 1.3(3) . . . . ?
C12 C11 C16 C15 -2.0(3) . . . . ?
C12 C13 C14 C15 -3.3(3) . . . . ?
C12 C13 C14 C17 172.8(2) . . . . ?
C13 C14 C15 C16 2.7(3) . . . . ?
C13 C14 C17 C18 13.3(3) . . . . ?
C13 C14 C17 C19 -105.1(3) . . . . ?
C13 C14 C17 C20 134.2(2) . . . . ?
C14 C15 C16 C11 -0.1(4) . . . . ?
C15 C14 C17 C18 -170.6(2) . . . . ?
C15 C14 C17 C19 70.9(3) . . . . ?
C15 C14 C17 C20 -49.8(3) . . . . ?
C16 C11 C12 C13 1.4(3) . . . . ?
C17 C14 C15 C16 -173.6(2) . . . . ?
B1 O1 C8 C6 -177.70(19) . . . . ?
B1 O1 C8 C9 2.9(3) . . . . ?
B1 O2 C10 C9 -3.6(3) . . . . ?
B1 O2 C10 C11 175.62(19) . . . . ?
